data_4020652
loop_
_publ_author_name
'Robert S. Coleman'
'Srinivas Reddy Gurrala'
'Soumya Mitra'
'Amresh Raao'

_publ_section_title
;
 Asymmetric Total Synthesis of Dibenzocyclooctadiene
 Lignan Natural Products
;
_journal_name_full 'Journal of Organic Chemistry'
_journal_page_first 8932
_journal_page_last 8941
_journal_paper_doi 10.1021/jo051525i
_journal_volume 70
_journal_year 2005
_chemical_formula_moiety 'C21 H38 O5 Si'
_chemical_formula_sum 'C21 H38 O5 Si'
_chemical_formula_weight 398.60
_space_group_IT_number 14
_symmetry_cell_setting monoclinic
_symmetry_space_group_name_Hall '-P 2yn'
_symmetry_space_group_name_H-M 'P 1 21/n 1'
_cell_angle_alpha 90.00
_cell_angle_beta 97.295(10)
_cell_angle_gamma 90.00
_cell_formula_units_Z 4
_cell_length_a 6.679(1)
_cell_length_b 33.845(5)
_cell_length_c 10.224(2)
_cell_measurement_temperature 200(2)
_cell_volume 2292.4(7)
_diffrn_ambient_temperature 200(2)
_exptl_crystal_density_diffrn 1.155
_cod_original_sg_symbol_H-M 'P 21/n'
_cod_database_code 4020652

loop_
_symmetry_equiv_pos_as_xyz
'x, y, z'
'-x+1/2, y+1/2, -z+1/2'
'-x, -y, -z'
'x-1/2, -y-1/2, z-1/2'

loop_
_atom_site_aniso_label
_atom_site_aniso_U_11
_atom_site_aniso_U_22
_atom_site_aniso_U_33
_atom_site_aniso_U_23
_atom_site_aniso_U_13
_atom_site_aniso_U_12
Si 0.0455(5) 0.0309(4) 0.0344(4) -0.0016(3) 0.0056(4) -0.0054(4)
O1 0.0378(11) 0.0279(10) 0.0306(10) -0.0019(8) 0.0057(8) -0.0022(8)
O2 0.034(2) 0.137(3) 0.071(2) -0.039(2) 0.0076(14) 0.008(2)
O3 0.0377(11) 0.0309(10) 0.0401(11) 0.0076(9) 0.0149(9) 0.0012(9)
O4 0.0381(12) 0.0269(10) 0.0526(13) 0.0077(9) 0.0041(10) -0.0003(9)
O5 0.0350(11) 0.0359(11) 0.0457(12) 0.0003(9) 0.0135(9) 0.0063(9)
C1 0.0282(14) 0.0292(14) 0.0313(14) 0.0012(11) 0.0050(11) -0.0010(11)
C2 0.0314(15) 0.0298(14) 0.0287(14) 0.0017(11) 0.0077(11) 0.0011(12)
C3 0.037(2) 0.042(2) 0.0301(15) 0.0025(13) 0.0026(13) -0.0023(14)
C4 0.036(2) 0.072(2) 0.052(2) -0.004(2) 0.001(2) 0.002(2)
C5 0.052(2) 0.038(2) 0.037(2) 0.0075(13) 0.0071(14) -0.0019(15)
C6 0.059(2) 0.068(2) 0.039(2) -0.010(2) -0.003(2) -0.013(2)
C7 0.047(2) 0.043(2) 0.053(2) -0.001(2) 0.012(2) 0.009(2)
C8 0.048(2) 0.036(2) 0.045(2) -0.0009(14) 0.0077(15) -0.0084(14)
C9 0.055(2) 0.039(2) 0.039(2) -0.0018(14) -0.0012(15) -0.0004(15)
C10 0.050(2) 0.052(2) 0.063(2) -0.006(2) -0.013(2) 0.015(2)
C11 0.087(3) 0.061(2) 0.042(2) 0.008(2) 0.011(2) -0.005(2)
C12 0.100(3) 0.058(2) 0.057(2) -0.011(2) -0.022(2) -0.009(2)
C13 0.0267(14) 0.0287(14) 0.0277(14) 0.0004(11) -0.0004(11) -0.0034(11)
C14 0.0271(14) 0.0287(14) 0.0281(14) 0.0005(11) 0.0031(11) 0.0016(11)
C15 0.0254(14) 0.0312(14) 0.0251(13) 0.0024(11) 0.0013(11) -0.0035(11)
C16 0.0315(15) 0.0251(14) 0.0284(14) 0.0012(11) -0.0026(12) -0.0003(11)
C17 0.0253(14) 0.0320(15) 0.0285(14) -0.0027(11) -0.0012(11) 0.0018(12)
C18 0.0254(14) 0.034(2) 0.0307(14) 0.0023(12) 0.0033(11) -0.0031(12)
C19 0.041(2) 0.040(2) 0.047(2) 0.0071(14) 0.0200(15) 0.0053(14)
C20 0.056(2) 0.045(2) 0.061(2) 0.021(2) 0.010(2) 0.015(2)
C21 0.032(2) 0.049(2) 0.049(2) -0.0066(15) 0.0141(14) 0.0018(14)

loop_
_atom_site_label
_atom_site_type_symbol
_atom_site_fract_x
_atom_site_fract_y
_atom_site_fract_z
_atom_site_U_iso_or_equiv
_atom_site_thermal_displace_type
_atom_site_occupancy
_atom_site_calc_flag
_atom_site_refinement_flags
_atom_site_disorder_group
Si Si 0.12680(13) 0.80430(2) 0.18854(8) 0.0369(2) Uani 1 d . .
O1 O 0.2324(3) 0.83894(5) 0.2909(2) 0.0320(5) Uani 1 d . .
O2 O 0.6268(4) 0.84381(11) 0.4017(3) 0.0810(11) Uani 1 d . .
H1O2 H 0.5240(57) 0.8422(10) 0.3567(35) 0.042(10) Uiso 1 d . .
O3 O 0.4077(3) 0.97410(5) 0.1190(2) 0.0354(5) Uani 1 d . .
O4 O 0.1591(3) 1.02544(6) 0.2077(2) 0.0394(5) Uani 1 d . .
O5 O -0.1304(3) 1.00223(6) 0.3528(2) 0.0381(5) Uani 1 d . .
C1 C 0.1290(4) 0.86554(8) 0.3698(3) 0.0294(6) Uani 1 d . .
H1 H -0.0148 0.85674 0.3637 0.035 Uiso 1 calc R .
C2 C 0.2202(4) 0.86347(8) 0.5168(3) 0.0296(6) Uani 1 d . .
H2 H 0.1306 0.88041 0.5645 0.036 Uiso 1 calc R .
C3 C 0.4347(4) 0.88123(9) 0.5509(3) 0.0368(7) Uani 1 d . .
H3 H 0.4446 0.90454 0.4920 0.044 Uiso 1 calc R .
C4 C 0.6101(5) 0.85362(12) 0.5329(3) 0.0539(9) Uani 1 d . .
H4A H 0.7375 0.86629 0.5718 0.065 Uiso 1 calc R .
H4B H 0.5941 0.82896 0.5826 0.065 Uiso 1 calc R .
C5 C 0.1988(5) 0.82182(9) 0.5713(3) 0.0422(8) Uani 1 d . .
H5A H 0.2525 0.8213 0.6651 0.063 Uiso 1 calc R .
H5B H 0.2744 0.80315 0.5230 0.063 Uiso 1 calc R .
H5C H 0.0560 0.8143 0.5607 0.063 Uiso 1 calc R .
C6 C 0.4635(6) 0.89638(12) 0.6939(3) 0.0564(9) Uani 1 d . .
H6A H 0.5915 0.9108 0.7106 0.085 Uiso 1 calc R .
H6B H 0.4656 0.87393 0.7546 0.085 Uiso 1 calc R .
H6C H 0.3519 0.9141 0.7075 0.085 Uiso 1 calc R .
C7 C 0.3459(5) 0.77407(10) 0.1453(3) 0.0473(8) Uani 1 d . .
H7A H 0.2956 0.7525 0.0859 0.071 Uiso 1 calc R .
H7B H 0.4197 0.7630 0.2260 0.071 Uiso 1 calc R .
H7C H 0.4365 0.7909 0.1016 0.071 Uiso 1 calc R .
C8 C -0.0487(5) 0.77364(9) 0.2747(3) 0.0427(8) Uani 1 d . .
H8A H -0.1088 0.7530 0.2149 0.064 Uiso 1 calc R .
H8B H -0.1557 0.79046 0.3016 0.064 Uiso 1 calc R .
H8C H 0.0264 0.7614 0.3529 0.064 Uiso 1 calc R .
C9 C -0.0118(5) 0.82597(9) 0.0332(3) 0.0451(8) Uani 1 d . .
C10 C -0.1771(5) 0.85485(11) 0.0657(4) 0.0567(10) Uani 1 d . .
H10A H -0.2626 0.8418 0.1238 0.085 Uiso 1 calc R .
H10B H -0.2598 0.8629 -0.0160 0.085 Uiso 1 calc R .
H10C H -0.1140 0.8782 0.1100 0.085 Uiso 1 calc R .
C11 C 0.1353(7) 0.84736(12) -0.0465(4) 0.0631(11) Uani 1 d . .
H11A H 0.1894 0.8708 0.0020 0.095 Uiso 1 calc R .
H11B H 0.0640 0.8554 -0.1321 0.095 Uiso 1 calc R .
H11C H 0.2464 0.8296 -0.0603 0.095 Uiso 1 calc R .
C12 C -0.1098(7) 0.79203(12) -0.0516(4) 0.0743(13) Uani 1 d . .
H12A H -0.2104 0.7789 -0.0048 0.111 Uiso 1 calc R .
H12B H -0.0060 0.7729 -0.0688 0.111 Uiso 1 calc R .
H12C H -0.1757 0.8026 -0.1355 0.111 Uiso 1 calc R .
C13 C 0.1301(4) 0.90738(8) 0.3172(3) 0.0280(6) Uani 1 d . .
C14 C 0.2731(4) 0.91990(8) 0.2382(3) 0.0280(6) Uani 1 d . .
H14 H 0.3689 0.90172 0.2121 0.034 Uiso 1 calc R .
C15 C 0.2752(4) 0.95912(8) 0.1978(2) 0.0274(6) Uani 1 d . .
C16 C 0.1390(4) 0.98618(8) 0.2386(3) 0.0289(6) Uani 1 d . .
C17 C -0.0049(4) 0.97352(8) 0.3165(3) 0.0290(6) Uani 1 d . .
C18 C -0.0104(4) 0.93395(8) 0.3545(3) 0.0302(6) Uani 1 d . .
H18 H -0.1107 0.92519 0.4059 0.036 Uiso 1 calc R .
C19 C 0.5389(5) 0.94692(9) 0.0647(3) 0.0416(7) Uani 1 d . .
H19A H 0.6132 0.9608 0.0018 0.062 Uiso 1 calc R .
H19B H 0.4588 0.9256 0.0193 0.062 Uiso 1 calc R .
H19C H 0.6346 0.9358 0.1358 0.062 Uiso 1 calc R .
C20 C -0.0057(5) 1.04272(10) 0.1247(4) 0.0537(9) Uani 1 d . .
H20A H 0.0242 1.07054 0.1090 0.081 Uiso 0.50 calc PR .
H20B H -0.1284 1.04089 0.1677 0.081 Uiso 0.50 calc PR .
H20C H -0.0260 1.02859 0.0404 0.081 Uiso 0.50 calc PR .
H20D H -0.1200 1.0253 0.1058 0.081 Uiso 0.50 d P .
H20E H 0.0400 1.0581 0.0590 0.081 Uiso 0.50 d P .
H20F H -0.0600 1.0614 0.1852 0.081 Uiso 0.50 d P .
C21 C -0.2915(5) 0.99023(10) 0.4234(3) 0.0427(8) Uani 1 d . .
H21A H -0.3701 1.01344 0.4430 0.064 Uiso 1 calc R .
H21B H -0.2358 0.9774 0.5060 0.064 Uiso 1 calc R .
H21C H -0.3791 0.9716 0.3695 0.064 Uiso 1 calc R .

loop_
_geom_bond_atom_site_label_1
_geom_bond_atom_site_label_2
_geom_bond_distance
_geom_bond_site_symmetry_2
_geom_bond_publ_flag
Si O1 1.668(2) . ?
Si C8 1.868(3) . ?
Si C9 1.882(3) . ?
Si C7 1.884(3) . ?
O1 C1 1.442(3) . ?
O2 C4 1.400(4) . ?
O2 H1O2 0.78(4) . ?
O3 C15 1.368(3) . ?
O3 C19 1.430(3) . ?
O4 C16 1.377(3) . ?
O4 C20 1.427(4) . ?
O5 C17 1.365(3) . ?
O5 C21 1.429(4) . ?
C1 C13 1.515(4) . ?
C1 C2 1.549(4) . ?
C1 H1 1.00 . ?
C2 C5 1.529(4) . ?
C2 C3 1.552(4) . ?
C2 H2 1.00 . ?
C3 C4 1.528(5) . ?
C3 C6 1.538(4) . ?
C3 H3 1.00 . ?
C4 H4A 0.99 . ?
C4 H4B 0.99 . ?
C5 H5A 0.98 . ?
C5 H5B 0.98 . ?
C5 H5C 0.98 . ?
C6 H6A 0.98 . ?
C6 H6B 0.98 . ?
C6 H6C 0.98 . ?
C7 H7A 0.98 . ?
C7 H7B 0.98 . ?
C7 H7C 0.98 . ?
C8 H8A 0.98 . ?
C8 H8B 0.98 . ?
C8 H8C 0.98 . ?
C9 C11 1.535(5) . ?
C9 C12 1.535(5) . ?
C9 C10 1.543(5) . ?
C10 H10A 0.98 . ?
C10 H10B 0.98 . ?
C10 H10C 0.98 . ?
C11 H11A 0.98 . ?
C11 H11B 0.98 . ?
C11 H11C 0.98 . ?
C12 H12A 0.98 . ?
C12 H12B 0.98 . ?
C12 H12C 0.98 . ?
C13 C18 1.388(4) . ?
C13 C14 1.393(4) . ?
C14 C15 1.391(4) . ?
C14 H14 0.95 . ?
C15 C16 1.392(4) . ?
C16 C17 1.391(4) . ?
C17 C18 1.396(4) . ?
C18 H18 0.95 . ?
C19 H19A 0.98 . ?
C19 H19B 0.98 . ?
C19 H19C 0.98 . ?
C20 H20A 0.98 . ?
C20 H20B 0.98 . ?
C20 H20C 0.98 . ?
C20 H20D 0.965(4) . ?
C20 H20E 0.932(3) . ?
C20 H20F 0.985(4) . ?
C21 H21A 0.98 . ?
C21 H21B 0.98 . ?
C21 H21C 0.98 . ?
